data_2202589
loop_
_publ_author_name
'Li, Xiao-Fang'
'Feng, Ya-Qing'
'Gao, Bo'
'You, Xu-Dong'

_publ_section_title
1'-Methyl-4'-tolyl-1<i>H</i>-indole-3-spiro-2'-pyrrolidine-3'-spiro-5''-(thiazolo[3,2-<i>b</i>][1,2,4]triazole)-2,6''(3<i>H</i>,5''<i>H</i>)-dione
_journal_issue 11
_journal_name_full 'Acta Crystallographica Section E'
_journal_page_first o1796
_journal_page_last o1797
_journal_paper_doi 10.1107/S1600536803023316
_journal_volume 59
_journal_year 2003
_chemical_formula_iupac 'C22 H19 N5 O2 S'
_chemical_formula_moiety 'C22 H19 N5 O2 S'
_chemical_formula_sum 'C22 H19 N5 O2 S'
_chemical_formula_weight 417.48
_chemical_melting_point .48E-305
_chemical_name_systematic
;
1'-Methyl-4'-tolyl-1H-indole-3-spiro-2'-pyrrolidine-3'-spiro-5''-
(thiazolo[3,2-b][1,2,4]triazole)-2,6''(3H,5''H)-dione
;
_space_group_IT_number 14
_symmetry_cell_setting monoclinic
_symmetry_space_group_name_Hall '-P 2ybc'
_symmetry_space_group_name_H-M 'P 1 21/c 1'
_cell_angle_alpha 90.00
_cell_angle_beta 95.218(5)
_cell_angle_gamma 90.00
_cell_formula_units_Z 4
_cell_length_a 19.153(6)
_cell_length_b 6.2858(19)
_cell_length_c 16.968(5)
_cell_measurement_reflns_used 1005
_cell_measurement_temperature 293(2)
_cell_measurement_theta_max 24.38
_cell_measurement_theta_min 2.55
_cell_volume 2034.3(11)
_computing_cell_refinement SMART
_computing_data_collection 'SMART (Bruker, 1997)'
_computing_data_reduction 'SAINT (Bruker, 1997)'
_computing_molecular_graphics 'SHELXTL (Bruker, 1997)'
_computing_publication_material SHELXTL
_computing_structure_refinement 'SHELXL97 (Sheldrick, 1997)'
_computing_structure_solution 'SHELXS97 (Sheldrick, 1997)'
_diffrn_ambient_temperature 293(2)
_diffrn_measured_fraction_theta_full 0.999
_diffrn_measured_fraction_theta_max 0.999
_diffrn_measurement_device_type 'Bruker SMART CCD area-detector'
_diffrn_measurement_method '\f and \w'
_diffrn_radiation_monochromator graphite
_diffrn_radiation_source 'fine-focus sealed tube'
_diffrn_radiation_type MoK\a
_diffrn_radiation_wavelength 0.71073
_diffrn_reflns_av_R_equivalents 0.0635
_diffrn_reflns_av_sigmaI/netI 0.0798
_diffrn_reflns_limit_h_max 22
_diffrn_reflns_limit_h_min -16
_diffrn_reflns_limit_k_max 4
_diffrn_reflns_limit_k_min -7
_diffrn_reflns_limit_l_max 19
_diffrn_reflns_limit_l_min -20
_diffrn_reflns_number 9314
_diffrn_reflns_theta_full 25.00
_diffrn_reflns_theta_max 25.00
_diffrn_reflns_theta_min 2.41
_diffrn_standards_decay_% 0
_diffrn_standards_interval_count 0
_diffrn_standards_interval_time 0
_diffrn_standards_number 0
_exptl_absorpt_coefficient_mu 0.189
_exptl_absorpt_correction_T_max 0.990
_exptl_absorpt_correction_T_min 0.824
_exptl_absorpt_correction_type multi-scan
_exptl_absorpt_process_details '(SADABS; Bruker, 1997)'
_exptl_crystal_colour colorless
_exptl_crystal_density_diffrn 1.363
_exptl_crystal_density_method 'not measured'
_exptl_crystal_description block
_exptl_crystal_F_000 872
_exptl_crystal_size_max 0.22
_exptl_crystal_size_mid 0.08
_exptl_crystal_size_min 0.06
_refine_diff_density_max 0.751
_refine_diff_density_min -0.237
_refine_ls_extinction_method none
_refine_ls_goodness_of_fit_ref 1.039
_refine_ls_hydrogen_treatment constr
_refine_ls_matrix_type full
_refine_ls_number_parameters 273
_refine_ls_number_reflns 3582
_refine_ls_number_restraints 0
_refine_ls_restrained_S_all 1.039
_refine_ls_R_factor_gt 0.0658
_refine_ls_shift/su_max 0.001
_refine_ls_shift/su_mean 0.000
_refine_ls_structure_factor_coef Fsqd
_refine_ls_weighting_details 'calc w = 1/[\s^2^(Fo^2^)+(0.084P)^2^] where P = (Fo^2^+2Fc^2^)/3'
_refine_ls_weighting_scheme calc
_refine_ls_wR_factor_ref 0.1564
_reflns_number_gt 2218
_reflns_number_total 3582
_reflns_threshold_expression I>2\s(I)
_cod_data_source_file cv6240.cif
_cod_data_source_block I
_cod_depositor_comments
;
The following automatic conversions were performed:
'_symmetry_cell_setting' value 'Monoclinic' changed to 'monoclinic'
according to '/home/saulius/struct/CIF-dictionaries/cif_core.dic'
dictionary named 'cif_core.dic' version 2.4.1 from 2010-06-29.

Automatic conversion script
Id: cif_fix_enum 1527 2010-12-29 10:47:43Z saulius 

The following automatic conversions were performed:

'_symmetry_cell_setting' value 'Monoclinic' changed to 'monoclinic'
according to /home/saulius/struct/CIF-dictionaries/cif_core.dic
dictionary named 'cif_core.dic' version 2.4.1 from 2010-06-29.

Automatic conversion script
Id: cif_fix_values 1715 2011-07-08 13:25:40Z adriana 
;
_cod_original_sg_symbol_H-M 'P 21/c'
_cod_database_code 2202589
_cod_database_fobs_code 2202589

loop_
_symmetry_equiv_pos_as_xyz
'x, y, z'
'-x, y+1/2, -z+1/2'
'-x, -y, -z'
'x, -y-1/2, z-1/2'

loop_
_atom_site_label
_atom_site_fract_x
_atom_site_fract_y
_atom_site_fract_z
_atom_site_U_iso_or_equiv
_atom_site_adp_type
_atom_site_calc_flag
_atom_site_refinement_flags
_atom_site_occupancy
_atom_site_disorder_assembly
_atom_site_disorder_group
_atom_site_type_symbol
S1 0.25837(5) 0.39822(15) 0.31535(6) 0.0433(3) Uani d . 1 . . S
O1 0.34057(13) -0.1422(4) 0.38400(16) 0.0480(7) Uani d . 1 . . O
O2 0.17105(14) 0.4916(4) 0.45820(18) 0.0508(8) Uani d . 1 . . O
N1 0.36878(15) 0.1629(5) 0.32126(18) 0.0389(8) Uani d . 1 . . N
N2 0.43507(17) 0.1312(6) 0.2977(2) 0.0522(9) Uani d . 1 . . N
N3 0.38667(19) 0.4456(6) 0.2499(2) 0.0546(10) Uani d . 1 . . N
N4 0.23113(14) 0.0515(4) 0.50634(17) 0.0316(7) Uani d . 1 . . N
N5 0.27943(16) 0.5807(5) 0.51822(18) 0.0416(8) Uani d . 1 . . N
H5 0.2709 0.7103 0.5305 0.050 Uiso calc R 1 . . H
C1 0.26123(17) 0.1603(5) 0.3803(2) 0.0311(8) Uani d . 1 . . C
C2 0.32639(18) 0.0324(6) 0.3633(2) 0.0343(9) Uani d . 1 . . C
C3 0.4420(2) 0.3024(8) 0.2562(3) 0.0589(12) Uani d . 1 . . C
H3 0.4826 0.3280 0.2316 0.071 Uiso calc R 1 . . H
C4 0.34224(19) 0.3502(6) 0.2926(2) 0.0394(9) Uani d . 1 . . C
C5 0.19504(17) 0.0122(6) 0.3706(2) 0.0368(9) Uani d . 1 . . C
H5A 0.2123 -0.1321 0.3624 0.044 Uiso calc R 1 . . H
C6 0.16745(18) 0.0141(6) 0.4527(2) 0.0386(9) Uani d . 1 . . C
H6A 0.1335 0.1272 0.4568 0.046 Uiso calc R 1 . . H
H6B 0.1459 -0.1208 0.4640 0.046 Uiso calc R 1 . . H
C7 0.26784(17) 0.2269(5) 0.4706(2) 0.0310(8) Uani d . 1 . . C
C8 0.2315(2) 0.4492(5) 0.4807(2) 0.0359(9) Uani d . 1 . . C
C9 0.34451(19) 0.4816(6) 0.5347(2) 0.0372(9) Uani d . 1 . . C
C10 0.4049(2) 0.5661(6) 0.5739(2) 0.0528(11) Uani d . 1 . . C
H10 0.4063 0.7053 0.5925 0.063 Uiso calc R 1 . . H
C11 0.4629(2) 0.4348(7) 0.5842(3) 0.0550(12) Uani d . 1 . . C
H11 0.5048 0.4893 0.6081 0.066 Uiso calc R 1 . . H
C12 0.4603(2) 0.2274(7) 0.5604(2) 0.0509(11) Uani d . 1 . . C
H12 0.5000 0.1422 0.5690 0.061 Uiso calc R 1 . . H
C13 0.39885(19) 0.1425(6) 0.5232(2) 0.0394(9) Uani d . 1 . . C
H13 0.3968 0.0004 0.5080 0.047 Uiso calc R 1 . . H
C14 0.34094(18) 0.2725(5) 0.5094(2) 0.0320(8) Uani d . 1 . . C
C15 0.14260(18) 0.0602(5) 0.3008(2) 0.0364(9) Uani d . 1 . . C
C16 0.1402(2) -0.0693(7) 0.2338(3) 0.0526(11) Uani d . 1 . . C
H16 0.1683 -0.1901 0.2344 0.063 Uiso calc R 1 . . H
C17 0.0969(2) -0.0214(8) 0.1666(3) 0.0593(12) Uani d . 1 . . C
H17 0.0964 -0.1104 0.1228 0.071 Uiso calc R 1 . . H
C18 0.0547(2) 0.1555(8) 0.1634(3) 0.0556(12) Uani d . 1 . . C
C19 0.0564(2) 0.2809(8) 0.2298(3) 0.0615(13) Uani d . 1 . . C
H19 0.0279 0.4008 0.2292 0.074 Uiso calc R 1 . . H
C20 0.09934(19) 0.2340(6) 0.2977(3) 0.0512(11) Uani d . 1 . . C
H20 0.0988 0.3218 0.3417 0.061 Uiso calc R 1 . . H
C21 0.0080(3) 0.2128(10) 0.0891(3) 0.0854(17) Uani d . 1 . . C
H21A -0.0366 0.1432 0.0902 0.128 Uiso calc R 1 . . H
H21B 0.0298 0.1672 0.0433 0.128 Uiso calc R 1 . . H
H21C 0.0011 0.3640 0.0870 0.128 Uiso calc R 1 . . H
C22 0.2183(2) 0.0854(6) 0.5891(2) 0.0502(11) Uani d . 1 . . C
H22A 0.2621 0.1069 0.6203 0.075 Uiso calc R 1 . . H
H22B 0.1951 -0.0371 0.6084 0.075 Uiso calc R 1 . . H
H22C 0.1891 0.2085 0.5931 0.075 Uiso calc R 1 . . H

loop_
_atom_site_aniso_label
_atom_site_aniso_U_11
_atom_site_aniso_U_22
_atom_site_aniso_U_33
_atom_site_aniso_U_12
_atom_site_aniso_U_13
_atom_site_aniso_U_23
S1 0.0486(6) 0.0324(5) 0.0487(6) 0.0035(5) 0.0032(5) 0.0094(5)
O1 0.0469(17) 0.0347(16) 0.0632(19) 0.0081(13) 0.0099(13) -0.0022(13)
O2 0.0420(17) 0.0333(15) 0.076(2) 0.0096(13) 0.0004(14) -0.0040(14)
N1 0.0360(19) 0.0418(19) 0.0401(19) 0.0000(15) 0.0107(14) -0.0013(15)
N2 0.043(2) 0.058(2) 0.058(2) -0.0022(18) 0.0191(17) -0.0108(19)
N3 0.068(2) 0.052(2) 0.046(2) -0.021(2) 0.0153(18) 0.0000(17)
N4 0.0344(17) 0.0262(15) 0.0348(18) -0.0002(13) 0.0069(13) 0.0020(13)
N5 0.055(2) 0.0204(15) 0.049(2) 0.0034(15) 0.0017(16) -0.0064(14)
C1 0.035(2) 0.0234(17) 0.035(2) -0.0003(16) 0.0018(15) 0.0039(15)
C2 0.042(2) 0.027(2) 0.034(2) 0.0111(17) 0.0021(16) -0.0033(16)
C3 0.050(3) 0.072(3) 0.058(3) -0.015(3) 0.023(2) -0.017(3)
C4 0.046(2) 0.034(2) 0.037(2) -0.0062(18) -0.0012(18) -0.0048(17)
C5 0.035(2) 0.0235(18) 0.052(3) -0.0007(16) 0.0027(18) -0.0045(17)
C6 0.032(2) 0.0283(19) 0.056(3) 0.0001(16) 0.0075(18) 0.0016(18)
C7 0.030(2) 0.0211(17) 0.042(2) 0.0033(15) 0.0042(16) 0.0007(15)
C8 0.041(2) 0.0247(19) 0.043(2) 0.0053(18) 0.0066(17) 0.0011(16)
C9 0.043(2) 0.0295(19) 0.039(2) -0.0019(18) 0.0015(17) 0.0047(17)
C10 0.068(3) 0.036(2) 0.051(3) -0.013(2) -0.013(2) -0.0014(19)
C11 0.052(3) 0.059(3) 0.050(3) -0.014(2) -0.016(2) 0.004(2)
C12 0.041(3) 0.065(3) 0.045(3) 0.008(2) -0.0055(19) 0.004(2)
C13 0.041(2) 0.035(2) 0.041(2) 0.0054(18) 0.0014(17) -0.0007(17)
C14 0.034(2) 0.031(2) 0.031(2) -0.0013(17) 0.0049(15) 0.0018(15)
C15 0.031(2) 0.0282(19) 0.049(2) -0.0016(16) -0.0035(17) -0.0010(17)
C16 0.048(2) 0.045(2) 0.064(3) 0.008(2) -0.001(2) -0.009(2)
C17 0.058(3) 0.072(3) 0.046(3) 0.006(3) -0.005(2) -0.013(2)
C18 0.039(2) 0.074(3) 0.054(3) -0.006(2) 0.000(2) 0.003(2)
C19 0.043(3) 0.060(3) 0.079(4) 0.014(2) -0.005(2) 0.002(3)
C20 0.041(2) 0.047(3) 0.063(3) 0.007(2) -0.006(2) -0.012(2)
C21 0.068(3) 0.117(5) 0.067(4) 0.009(3) -0.018(3) 0.006(3)
C22 0.058(3) 0.045(2) 0.051(3) 0.001(2) 0.017(2) 0.001(2)

loop_
_atom_type_symbol
_atom_type_description
_atom_type_scat_dispersion_real
_atom_type_scat_dispersion_imag
_atom_type_scat_source
C C 0.0033 0.0016 'International Tables Vol C Tables 4.2.6.8 and 6.1.1.4'
H H 0.0000 0.0000 'International Tables Vol C Tables 4.2.6.8 and 6.1.1.4'
N N 0.0061 0.0033 'International Tables Vol C Tables 4.2.6.8 and 6.1.1.4'
O O 0.0106 0.0060 'International Tables Vol C Tables 4.2.6.8 and 6.1.1.4'
S S 0.1246 0.1234 'International Tables Vol C Tables 4.2.6.8 and 6.1.1.4'

loop_
_geom_angle_atom_site_label_1
_geom_angle_atom_site_label_2
_geom_angle_atom_site_label_3
_geom_angle
C4 S1 C1 90.81(17)
C4 N1 N2 110.3(3)
C4 N1 C2 118.5(3)
N2 N1 C2 131.1(3)
C3 N2 N1 100.3(3)
C4 N3 C3 100.9(3)
C22 N4 C7 114.6(3)
C22 N4 C6 114.5(3)
C7 N4 C6 105.4(3)
C8 N5 C9 112.2(3)
C8 N5 H5 123.9
C9 N5 H5 123.9
C2 C1 C5 109.4(3)
C2 C1 C7 109.1(3)
C5 C1 C7 104.6(3)
C2 C1 S1 106.9(2)
C5 C1 S1 115.8(2)
C7 C1 S1 110.9(2)
O1 C2 N1 124.9(3)
O1 C2 C1 127.0(3)
N1 C2 C1 108.0(3)
N2 C3 N3 117.7(4)
N2 C3 H3 121.1
N3 C3 H3 121.1
N3 C4 N1 110.8(3)
N3 C4 S1 135.5(3)
N1 C4 S1 113.6(3)
C15 C5 C6 116.7(3)
C15 C5 C1 115.9(3)
C6 C5 C1 104.0(3)
C15 C5 H5A 106.5
C6 C5 H5A 106.5
C1 C5 H5A 106.5
N4 C6 C5 103.2(3)
N4 C6 H6A 111.1
C5 C6 H6A 111.1
N4 C6 H6B 111.1
C5 C6 H6B 111.1
H6A C6 H6B 109.1
N4 C7 C14 114.9(3)
N4 C7 C8 112.8(3)
C14 C7 C8 100.6(3)
N4 C7 C1 101.7(3)
C14 C7 C1 117.3(3)
C8 C7 C1 110.0(3)
O2 C8 N5 126.9(3)
O2 C8 C7 125.3(3)
N5 C8 C7 107.8(3)
C14 C9 C10 121.9(4)
C14 C9 N5 110.0(3)
C10 C9 N5 128.0(4)
C11 C10 C9 117.3(4)
C11 C10 H10 121.4
C9 C10 H10 121.4
C12 C11 C10 121.7(4)
C12 C11 H11 119.1
C10 C11 H11 119.1
C11 C12 C13 120.5(4)
C11 C12 H12 119.8
C13 C12 H12 119.8
C14 C13 C12 119.0(4)
C14 C13 H13 120.5
C12 C13 H13 120.5
C13 C14 C9 119.6(3)
C13 C14 C7 131.0(3)
C9 C14 C7 109.4(3)
C20 C15 C16 117.3(4)
C20 C15 C5 123.1(3)
C16 C15 C5 119.5(3)
C17 C16 C15 121.2(4)
C17 C16 H16 119.4
C15 C16 H16 119.4
C18 C17 C16 121.1(4)
C18 C17 H17 119.4
C16 C17 H17 119.4
C19 C18 C17 117.5(4)
C19 C18 C21 120.9(4)
C17 C18 C21 121.6(4)
C18 C19 C20 121.9(4)
C18 C19 H19 119.0
C20 C19 H19 119.0
C15 C20 C19 120.9(4)
C15 C20 H20 119.5
C19 C20 H20 119.5
C18 C21 H21A 109.5
C18 C21 H21B 109.5
H21A C21 H21B 109.5
C18 C21 H21C 109.5
H21A C21 H21C 109.5
H21B C21 H21C 109.5
N4 C22 H22A 109.5
N4 C22 H22B 109.5
H22A C22 H22B 109.5
N4 C22 H22C 109.5
H22A C22 H22C 109.5
H22B C22 H22C 109.5

loop_
_geom_bond_atom_site_label_1
_geom_bond_atom_site_label_2
_geom_bond_site_symmetry_2
_geom_bond_distance
_geom_bond_publ_flag
S1 C4 . 1.713(4) ?
S1 C1 . 1.856(3) ?
O1 C2 . 1.177(4) ?
O2 C8 . 1.215(4) ?
N1 C4 . 1.355(5) ?
N1 N2 . 1.380(4) ?
N1 C2 . 1.395(5) ?
N2 C3 . 1.299(6) ?
N3 C4 . 1.311(5) ?
N3 C3 . 1.387(5) ?
N4 C22 . 1.464(5) ?
N4 C7 . 1.468(4) ?
N4 C6 . 1.473(4) ?
N5 C8 . 1.351(4) ?
N5 C9 . 1.399(4) ?
N5 H5 . 0.8600 ?
C1 C2 . 1.534(5) ?
C1 C5 . 1.569(5) ?
C1 C7 . 1.582(5) ?
C3 H3 . 0.9300 ?
C5 C15 . 1.511(5) ?
C5 C6 . 1.534(5) ?
C5 H5A . 0.9800 ?
C6 H6A . 0.9700 ?
C6 H6B . 0.9700 ?
C7 C14 . 1.519(5) ?
C7 C8 . 1.577(5) ?
C9 C14 . 1.383(5) ?
C9 C10 . 1.385(5) ?
C10 C11 . 1.382(6) ?
C10 H10 . 0.9300 ?
C11 C12 . 1.365(6) ?
C11 H11 . 0.9300 ?
C12 C13 . 1.391(5) ?
C12 H12 . 0.9300 ?
C13 C14 . 1.380(5) ?
C13 H13 . 0.9300 ?
C15 C20 . 1.369(5) ?
C15 C16 . 1.397(5) ?
C16 C17 . 1.380(6) ?
C16 H16 . 0.9300 ?
C17 C18 . 1.374(6) ?
C17 H17 . 0.9300 ?
C18 C19 . 1.373(6) ?
C18 C21 . 1.521(6) ?
C19 C20 . 1.384(6) ?
C19 H19 . 0.9300 ?
C20 H20 . 0.9300 ?
C21 H21A . 0.9600 ?
C21 H21B . 0.9600 ?
C21 H21C . 0.9600 ?
C22 H22A . 0.9600 ?
C22 H22B . 0.9600 ?
C22 H22C . 0.9600 ?

loop_
_geom_torsion_atom_site_label_1
_geom_torsion_atom_site_label_2
_geom_torsion_atom_site_label_3
_geom_torsion_atom_site_label_4
_geom_torsion
C4 N1 N2 C3 -0.6(4)
C2 N1 N2 C3 175.1(4)
C4 S1 C1 C2 -12.3(2)
C4 S1 C1 C5 -134.5(3)
C4 S1 C1 C7 106.5(2)
C4 N1 C2 O1 171.9(4)
N2 N1 C2 O1 -3.5(6)
C4 N1 C2 C1 -10.8(4)
N2 N1 C2 C1 173.8(3)
C5 C1 C2 O1 -42.0(5)
C7 C1 C2 O1 71.8(4)
S1 C1 C2 O1 -168.2(3)
C5 C1 C2 N1 140.7(3)
C7 C1 C2 N1 -105.4(3)
S1 C1 C2 N1 14.6(3)
N1 N2 C3 N3 0.1(5)
C4 N3 C3 N2 0.4(5)
C3 N3 C4 N1 -0.8(4)
C3 N3 C4 S1 -176.2(3)
N2 N1 C4 N3 0.9(4)
C2 N1 C4 N3 -175.4(3)
N2 N1 C4 S1 177.4(2)
C2 N1 C4 S1 1.1(4)
C1 S1 C4 N3 -177.6(4)
C1 S1 C4 N1 7.1(3)
C2 C1 C5 C15 -111.1(3)
C7 C1 C5 C15 132.2(3)
S1 C1 C5 C15 9.8(4)
C2 C1 C5 C6 119.4(3)
C7 C1 C5 C6 2.6(3)
S1 C1 C5 C6 -119.8(3)
C22 N4 C6 C5 173.2(3)
C7 N4 C6 C5 46.4(3)
C15 C5 C6 N4 -157.5(3)
C1 C5 C6 N4 -28.5(3)
C22 N4 C7 C14 61.9(4)
C6 N4 C7 C14 -171.3(3)
C22 N4 C7 C8 -52.7(4)
C6 N4 C7 C8 74.1(3)
C22 N4 C7 C1 -170.4(3)
C6 N4 C7 C1 -43.6(3)
C2 C1 C7 N4 -92.9(3)
C5 C1 C7 N4 24.1(3)
S1 C1 C7 N4 149.6(2)
C2 C1 C7 C14 33.2(4)
C5 C1 C7 C14 150.2(3)
S1 C1 C7 C14 -84.3(3)
C2 C1 C7 C8 147.3(3)
C5 C1 C7 C8 -95.7(3)
S1 C1 C7 C8 29.8(3)
C9 N5 C8 O2 -179.1(4)
C9 N5 C8 C7 0.9(4)
N4 C7 C8 O2 -57.1(5)
C14 C7 C8 O2 180.0(4)
C1 C7 C8 O2 55.6(5)
N4 C7 C8 N5 122.9(3)
C14 C7 C8 N5 0.0(4)
C1 C7 C8 N5 -124.4(3)
C8 N5 C9 C14 -1.5(4)
C8 N5 C9 C10 -178.4(4)
C14 C9 C10 C11 2.4(6)
N5 C9 C10 C11 179.0(4)
C9 C10 C11 C12 -3.0(6)
C10 C11 C12 C13 1.2(7)
C11 C12 C13 C14 1.4(6)
C12 C13 C14 C9 -2.0(5)
C12 C13 C14 C7 179.9(4)
C10 C9 C14 C13 0.1(6)
N5 C9 C14 C13 -177.1(3)
C10 C9 C14 C7 178.6(3)
N5 C9 C14 C7 1.4(4)
N4 C7 C14 C13 55.9(5)
C8 C7 C14 C13 177.4(4)
C1 C7 C14 C13 -63.4(5)
N4 C7 C14 C9 -122.3(3)
C8 C7 C14 C9 -0.9(4)
C1 C7 C14 C9 118.3(3)
C6 C5 C15 C20 50.7(5)
C1 C5 C15 C20 -72.4(5)
C6 C5 C15 C16 -133.4(4)
C1 C5 C15 C16 103.5(4)
C20 C15 C16 C17 1.2(6)
C5 C15 C16 C17 -174.9(4)
C15 C16 C17 C18 0.0(7)
C16 C17 C18 C19 -0.9(7)
C16 C17 C18 C21 178.6(4)
C17 C18 C19 C20 0.6(7)
C21 C18 C19 C20 -178.9(4)
C16 C15 C20 C19 -1.5(6)
C5 C15 C20 C19 174.5(4)
C18 C19 C20 C15 0.7(7)
